data_7211245
loop_
_publ_author_name
'Guo, Xianmin'
'Guo, Huadong'
'Zou, Hengye'
'Qi, Yanjuan'
'Chen, Ruizhan'

_publ_section_title
;
 Five new coordination polymers based on a semi-rigid dicarboxylic acid
 and versatile N-donor ligands: synthesis, characterization and properties
;
_journal_issue 44
_journal_name_full CrystEngComm
_journal_page_first 9112
_journal_paper_doi 10.1039/c3ce41623b
_journal_volume 15
_journal_year 2013
_chemical_formula_moiety 'C54 H42 Cd2 N4 O14'
_chemical_formula_sum 'C54 H42 Cd2 N4 O14'
_chemical_formula_weight 1195.72
_chemical_melting_point ?
_chemical_name_systematic
;
?
;
_space_group_IT_number 2
_symmetry_cell_setting triclinic
_symmetry_space_group_name_Hall '-P 1'
_symmetry_space_group_name_H-M 'P -1'
_atom_sites_solution_hydrogens geom
_atom_sites_solution_primary direct
_atom_sites_solution_secondary difmap
_audit_creation_method SHELXL-97
_cell_angle_alpha 102.7930(10)
_cell_angle_beta 105.4210(10)
_cell_angle_gamma 99.0340(10)
_cell_formula_units_Z 2
_cell_length_a 10.9446(9)
_cell_length_b 15.2526(12)
_cell_length_c 16.0944(13)
_cell_measurement_reflns_used 9579
_cell_measurement_temperature 293(2)
_cell_measurement_theta_max 26.02
_cell_measurement_theta_min 1.61
_cell_volume 2458.2(3)
_computing_cell_refinement 'Bruker SMART'
_computing_data_collection 'Bruker SMART'
_computing_data_reduction 'Bruker SAINT'
_computing_molecular_graphics SHELXP-97
_computing_publication_material SHELXTL
_computing_structure_refinement 'SHELXL-97 (Sheldrick, 1997)'
_computing_structure_solution 'SHELXS-97 (Sheldrick, 1990)'
_diffrn_ambient_temperature 293(2)
_diffrn_detector_area_resol_mean 9.00cm
_diffrn_measured_fraction_theta_full 0.990
_diffrn_measured_fraction_theta_max 0.990
_diffrn_measurement_device_type 'CCD area detector'
_diffrn_measurement_method 'phi and omega scans'
_diffrn_radiation_monochromator graphite
_diffrn_radiation_source 'fine-focus sealed tube'
_diffrn_radiation_type MoK\a
_diffrn_radiation_wavelength 0.71073
_diffrn_reflns_av_R_equivalents 0.0166
_diffrn_reflns_av_sigmaI/netI 0.0409
_diffrn_reflns_limit_h_max 13
_diffrn_reflns_limit_h_min -12
_diffrn_reflns_limit_k_max 18
_diffrn_reflns_limit_k_min -18
_diffrn_reflns_limit_l_max 13
_diffrn_reflns_limit_l_min -19
_diffrn_reflns_number 13760
_diffrn_reflns_theta_full 26.00
_diffrn_reflns_theta_max 26.00
_diffrn_reflns_theta_min 1.37
_diffrn_standards_decay_% none
_diffrn_standards_interval_count none
_diffrn_standards_interval_time none
_diffrn_standards_number none
_exptl_absorpt_coefficient_mu 0.939
_exptl_absorpt_correction_T_max 0.808
_exptl_absorpt_correction_T_min 0.756
_exptl_absorpt_correction_type empirical
_exptl_absorpt_process_details SADABS
_exptl_crystal_colour colourless
_exptl_crystal_density_diffrn 1.615
_exptl_crystal_density_method 'not measured'
_exptl_crystal_description block
_exptl_crystal_F_000 1204
_exptl_crystal_size_max 0.30
_exptl_crystal_size_mid 0.28
_exptl_crystal_size_min 0.22
_refine_diff_density_max 0.525
_refine_diff_density_min -0.408
_refine_diff_density_rms 0.121
_refine_ls_extinction_method none
_refine_ls_goodness_of_fit_ref 0.859
_refine_ls_hydrogen_treatment mixed
_refine_ls_matrix_type full
_refine_ls_number_parameters 667
_refine_ls_number_reflns 9579
_refine_ls_number_restraints 0
_refine_ls_restrained_S_all 0.859
_refine_ls_R_factor_all 0.0740
_refine_ls_R_factor_gt 0.0283
_refine_ls_shift/su_max 0.056
_refine_ls_shift/su_mean 0.006
_refine_ls_structure_factor_coef Fsqd
_refine_ls_weighting_details 'calc w=1/[\s^2^(Fo^2^)+(0.0477P)^2^+0.0000P] where P=(Fo^2^+2Fc^2^)/3'
_refine_ls_weighting_scheme calc
_refine_ls_wR_factor_gt 0.0739
_refine_ls_wR_factor_ref 0.0895
_reflns_number_gt 4341
_reflns_number_total 9579
_reflns_threshold_expression >2sigma(I)
_cod_data_source_file c3ce41623b.txt
_cod_data_source_block cncnc6
_cod_depositor_comments
;
The following automatic conversions were performed:

'_chemical_melting_point' value 'not measured' was changed to '?' -
the value is undefined or not given.

Automatic conversion script
Id: cif_fix_values 1891 2012-01-12 08:04:46Z andrius 
;
_cod_original_sg_symbol_H-M p-1
_cod_database_code 7211245

loop_
_symmetry_equiv_pos_as_xyz
'x, y, z'
'-x, -y, -z'

loop_
_atom_site_label
_atom_site_type_symbol
_atom_site_fract_x
_atom_site_fract_y
_atom_site_fract_z
_atom_site_U_iso_or_equiv
_atom_site_adp_type
_atom_site_occupancy
_atom_site_symmetry_multiplicity
_atom_site_calc_flag
_atom_site_refinement_flags
Cd2 Cd 0.57330(5) 0.42433(3) 0.07156(3) 0.02825(13) Uani 1 1 d .
Cd1 Cd 1.42647(5) 1.07572(3) -0.07153(3) 0.02795(13) Uani 1 1 d .
O9 O 1.6677(5) 1.3122(3) -0.8528(3) 0.0397(13) Uani 1 1 d .
O2 O 1.3317(5) 1.1883(3) -0.1477(3) 0.0421(14) Uani 1 1 d .
O12 O 0.3659(5) 0.6531(3) 0.0618(3) 0.0448(14) Uani 1 1 d .
O11 O 0.4331(5) 0.5244(3) 0.0603(3) 0.0347(12) Uani 1 1 d .
O5 O 1.5692(5) 0.9756(3) -0.0587(3) 0.0360(12) Uani 1 1 d .
O6 O 1.6317(5) 0.8470(3) -0.0620(3) 0.0386(13) Uani 1 1 d .
O2W O 0.3834(4) 0.3124(3) 0.0109(3) 0.0333(12) Uani 1 1 d .
O7 O 1.8037(5) 0.9379(3) -0.3847(3) 0.0436(14) Uani 1 1 d .
O4 O 1.1938(5) 1.5606(4) -0.6162(3) 0.0485(15) Uani 1 1 d .
O10 O 1.5671(5) 1.4068(4) -0.7876(3) 0.0487(15) Uani 1 1 d .
O1W O 1.6166(4) 1.1878(3) -0.0124(3) 0.0358(12) Uani 1 1 d .
O8 O 1.6328(5) 1.1591(4) -0.5196(4) 0.0556(17) Uani 1 1 d .
O3 O 1.3650(5) 1.3408(4) -0.4814(3) 0.0546(17) Uani 1 1 d .
O1 O 1.4357(5) 1.0929(4) -0.2108(3) 0.0478(14) Uani 1 1 d .
N3 N 1.0805(6) 0.8440(4) -0.1782(4) 0.0380(16) Uani 1 1 d .
C17 C 1.3357(6) 1.5796(5) -0.8273(4) 0.0272(16) Uani 1 1 d .
C23 C 1.6938(7) 1.0060(5) -0.1882(5) 0.0379(19) Uani 1 1 d .
H23 H 1.6829 1.0585 -0.1513 0.046 Uiso 1 1 calc R
N2 N 0.9146(6) 0.6549(4) 0.1759(4) 0.0384(16) Uani 1 1 d .
C43 C 0.8097(6) 0.5974(4) 0.1117(4) 0.0304(16) Uani 1 1 d .
H43 H 0.7723 0.6065 0.0561 0.037 Uiso 1 1 calc R
N1 N 0.7672(5) 0.5264(4) 0.1388(4) 0.0348(15) Uani 1 1 d .
N4 N 1.2314(5) 0.9732(4) -0.1362(4) 0.0393(16) Uani 1 1 d .
C54 C 1.1832(8) 0.8973(5) -0.1157(5) 0.046(2) Uani 1 1 d .
H54 H 1.2197 0.8842 -0.0620 0.055 Uiso 1 1 calc R
C22 C 1.6625(6) 0.9225(4) -0.1720(4) 0.0256(15) Uani 1 1 d .
C14 C 1.2475(7) 1.5620(5) -0.6861(4) 0.0328(18) Uani 1 1 d .
C30 C 1.7374(8) 1.1270(6) -0.4834(5) 0.042(2) Uani 1 1 d .
C4 C 1.3380(8) 1.3370(6) -0.3388(5) 0.049(2) Uani 1 1 d .
H4 H 1.3205 1.3954 -0.3316 0.059 Uiso 1 1 calc R
C25 C 1.7549(7) 0.9372(5) -0.3149(5) 0.0331(17) Uani 1 1 d .
C15 C 1.2808(7) 1.6484(5) -0.6983(4) 0.0349(18) Uani 1 1 d .
H15 H 1.2766 1.7006 -0.6574 0.042 Uiso 1 1 calc R
C48 C 1.0074(7) 0.7527(5) -0.0840(5) 0.042(2) Uani 1 1 d .
C20 C 0.3835(6) 0.5872(4) 0.0940(4) 0.0227(15) Uani 1 1 d .
C39 C 1.6621(7) 1.1613(5) -0.6628(5) 0.0405(19) Uani 1 1 d .
H39 H 1.6793 1.1027 -0.6714 0.049 Uiso 1 1 calc R
C8 C 1.2545(7) 1.3705(5) -0.5184(4) 0.0368(18) Uani 1 1 d .
C28 C 1.8213(7) 1.0180(5) -0.4118(4) 0.0361(18) Uani 1 1 d .
C26 C 1.7236(7) 0.8519(5) -0.3003(4) 0.0324(17) Uani 1 1 d .
H26 H 1.7333 0.7995 -0.3380 0.039 Uiso 1 1 calc R
C16 C 1.3195(7) 1.6567(4) -0.7698(4) 0.0319(17) Uani 1 1 d .
H16 H 1.3354 1.7142 -0.7807 0.038 Uiso 1 1 calc R
C2 C 1.3702(7) 1.2064(5) -0.2829(4) 0.0320(18) Uani 1 1 d .
C13 C 1.2797(6) 1.4492(4) -0.5495(4) 0.0324(17) Uani 1 1 d .
H13 H 1.3640 1.4788 -0.5432 0.039 Uiso 1 1 calc R
C45 C 0.9939(8) 0.7481(5) 0.0862(6) 0.048(2) Uani 1 1 d .
C3 C 1.3394(7) 1.2932(4) -0.2721(5) 0.0338(17) Uani 1 1 d .
H3 H 1.3202 1.3208 -0.2210 0.041 Uiso 1 1 calc R
C38 C 1.6598(7) 1.2091(5) -0.7264(5) 0.044(2) Uani 1 1 d .
H38 H 1.6775 1.1820 -0.7784 0.052 Uiso 1 1 calc R
C34 C 1.6379(8) 1.2041(6) -0.5857(5) 0.043(2) Uani 1 1 d .
C50 C 1.0560(7) 0.6897(6) 0.0415(5) 0.051(2) Uani 1 1 d .
H50 H 1.0934 0.6484 0.0688 0.061 Uiso 1 1 calc R
C12 C 1.1727(8) 1.4801(5) -0.5899(4) 0.044(2) Uani 1 1 d .
C27 C 1.6772(6) 0.8447(5) -0.2286(4) 0.0296(17) Uani 1 1 d .
H27 H 1.6560 0.7872 -0.2188 0.036 Uiso 1 1 calc R
C21 C 1.6191(7) 0.9136(5) -0.0951(5) 0.0330(18) Uani 1 1 d .
C33 C 1.9466(9) 1.0597(6) -0.4044(6) 0.068(3) Uani 1 1 d .
H33 H 2.0163 1.0354 -0.3804 0.082 Uiso 1 1 calc R
C24 C 1.7418(8) 1.0144(5) -0.2590(5) 0.045(2) Uani 1 1 d .
H24 H 1.7647 1.0721 -0.2681 0.053 Uiso 1 1 calc R
C37 C 1.6325(6) 1.2952(5) -0.7163(4) 0.0316(17) Uani 1 1 d .
C11 C 1.0502(7) 1.4402(7) -0.5975(6) 0.066(3) Uani 1 1 d .
H11 H 0.9803 1.4629 -0.6243 0.079 Uiso 1 1 calc R
C29 C 1.7182(8) 1.0534(5) -0.4508(5) 0.043(2) Uani 1 1 d .
H29 H 1.6341 1.0259 -0.4545 0.051 Uiso 1 1 calc R
C5 C 1.3622(7) 1.2952(5) -0.4151(5) 0.039(2) Uani 1 1 d .
C18 C 1.3066(7) 1.4926(5) -0.8128(4) 0.0348(18) Uani 1 1 d .
H18 H 1.3181 1.4409 -0.8505 0.042 Uiso 1 1 calc R
C47 C 0.9428(8) 0.8101(5) -0.0416(6) 0.055(2) Uani 1 1 d .
H47 H 0.9042 0.8507 -0.0694 0.066 Uiso 1 1 calc R
C19 C 1.2614(7) 1.4839(4) -0.7430(4) 0.0346(18) Uani 1 1 d .
H19 H 1.2400 1.4262 -0.7337 0.041 Uiso 1 1 calc R
C36 C 1.6032(8) 1.3345(5) -0.6396(4) 0.042(2) Uani 1 1 d .
H36 H 1.5784 1.3906 -0.6327 0.050 Uiso 1 1 calc R
C7 C 1.3957(7) 1.1666(5) -0.3590(5) 0.0371(19) Uani 1 1 d .
H7 H 1.4150 1.1087 -0.3659 0.045 Uiso 1 1 calc R
C52 C 1.0590(7) 0.8845(5) -0.2478(5) 0.046(2) Uani 1 1 d .
H52 H 0.9934 0.8624 -0.3028 0.055 Uiso 1 1 calc R
C40 C 1.6206(8) 1.3395(5) -0.7907(5) 0.0376(19) Uani 1 1 d .
C51 C 1.0125(8) 0.7548(5) -0.1745(5) 0.056(3) Uani 1 1 d .
H51A H 1.0556 0.7076 -0.1956 0.068 Uiso 1 1 calc R
H51B H 0.9241 0.7395 -0.2150 0.068 Uiso 1 1 calc R
C6 C 1.3938(7) 1.2096(5) -0.4268(5) 0.0411(19) Uani 1 1 d .
H6 H 1.4129 1.1821 -0.4781 0.049 Uiso 1 1 calc R
C42 C 0.9406(7) 0.6163(6) 0.2461(5) 0.048(2) Uani 1 1 d .
H42 H 1.0081 0.6408 0.2999 0.058 Uiso 1 1 calc R
C44 C 0.9840(8) 0.7457(5) 0.1775(5) 0.052(2) Uani 1 1 d .
H44A H 1.0709 0.7609 0.2201 0.062 Uiso 1 1 calc R
H44B H 0.9387 0.7920 0.1974 0.062 Uiso 1 1 calc R
C35 C 1.6117(8) 1.2885(6) -0.5729(5) 0.046(2) Uani 1 1 d .
H35 H 1.5992 1.3165 -0.5192 0.055 Uiso 1 1 calc R
C53 C 1.1527(7) 0.9621(5) -0.2196(5) 0.041(2) Uani 1 1 d .
H53 H 1.1622 1.0034 -0.2535 0.049 Uiso 1 1 calc R
C32 C 1.9669(9) 1.1380(7) -0.4333(6) 0.082(4) Uani 1 1 d .
H32 H 2.0514 1.1688 -0.4248 0.098 Uiso 1 1 calc R
C41 C 0.8508(8) 0.5364(6) 0.2232(5) 0.055(2) Uani 1 1 d .
H41 H 0.8461 0.4955 0.2579 0.066 Uiso 1 1 calc R
C1 C 1.3779(6) 1.1577(5) -0.2096(4) 0.0297(17) Uani 1 1 d .
C31 C 1.8623(8) 1.1714(7) -0.4748(6) 0.068(3) Uani 1 1 d .
H31 H 1.8762 1.2226 -0.4964 0.082 Uiso 1 1 calc R
C10 C 1.0311(8) 1.3654(8) -0.5649(7) 0.088(4) Uani 1 1 d .
H10 H 0.9469 1.3386 -0.5684 0.106 Uiso 1 1 calc R
C46 C 0.9362(7) 0.8067(6) 0.0421(6) 0.053(2) Uani 1 1 d .
H46 H 0.8916 0.8449 0.0697 0.064 Uiso 1 1 calc R
C49 C 1.0632(8) 0.6917(5) -0.0417(5) 0.050(2) Uani 1 1 d .
H49 H 1.1055 0.6521 -0.0701 0.061 Uiso 1 1 calc R
C9 C 1.1295(8) 1.3289(6) -0.5280(6) 0.062(3) Uani 1 1 d .
H9 H 1.1126 1.2761 -0.5094 0.074 Uiso 1 1 calc R

loop_
_atom_site_aniso_label
_atom_site_aniso_U_11
_atom_site_aniso_U_22
_atom_site_aniso_U_33
_atom_site_aniso_U_23
_atom_site_aniso_U_13
_atom_site_aniso_U_12
Cd2 0.0362(3) 0.0289(3) 0.0274(3) 0.0171(2) 0.0131(2) 0.0105(2)
Cd1 0.0356(3) 0.0276(3) 0.0276(3) 0.0164(2) 0.0124(2) 0.0103(2)
O9 0.050(3) 0.039(3) 0.036(3) 0.019(3) 0.018(3) 0.007(3)
O2 0.059(4) 0.048(3) 0.027(3) 0.019(3) 0.019(3) 0.011(3)
O12 0.066(4) 0.036(3) 0.050(3) 0.027(3) 0.029(3) 0.018(3)
O11 0.049(3) 0.037(3) 0.035(3) 0.018(2) 0.028(2) 0.021(2)
O5 0.049(3) 0.041(3) 0.031(3) 0.020(2) 0.017(2) 0.027(3)
O6 0.060(4) 0.039(3) 0.043(3) 0.030(3) 0.035(3) 0.026(3)
O2W 0.034(3) 0.026(3) 0.046(3) 0.025(2) 0.012(2) 0.005(2)
O7 0.067(4) 0.049(3) 0.044(3) 0.029(3) 0.041(3) 0.029(3)
O4 0.078(4) 0.056(4) 0.040(3) 0.034(3) 0.035(3) 0.035(3)
O10 0.070(4) 0.055(4) 0.044(3) 0.038(3) 0.027(3) 0.030(3)
O1W 0.043(3) 0.027(3) 0.039(3) 0.008(2) 0.016(2) 0.010(2)
O8 0.054(4) 0.087(5) 0.067(4) 0.062(4) 0.040(3) 0.040(3)
O3 0.068(4) 0.080(4) 0.053(4) 0.055(3) 0.038(3) 0.039(3)
O1 0.060(4) 0.052(3) 0.049(4) 0.032(3) 0.023(3) 0.027(3)
N3 0.028(3) 0.047(4) 0.035(3) 0.016(3) 0.007(3) -0.002(3)
C17 0.025(4) 0.033(4) 0.031(4) 0.025(3) 0.008(3) 0.006(3)
C23 0.055(5) 0.028(4) 0.039(5) 0.013(4) 0.024(4) 0.013(4)
N2 0.038(4) 0.040(4) 0.043(4) 0.023(3) 0.012(3) 0.009(3)
C43 0.019(3) 0.034(4) 0.027(3) 0.007(3) -0.003(2) -0.004(3)
N1 0.038(3) 0.034(3) 0.041(4) 0.019(3) 0.018(3) 0.010(3)
N4 0.032(3) 0.049(4) 0.032(3) 0.023(3) -0.002(3) 0.001(3)
C54 0.063(5) 0.049(5) 0.049(5) 0.034(4) 0.031(4) 0.029(4)
C22 0.031(4) 0.024(3) 0.025(3) 0.003(3) 0.014(3) 0.012(3)
C14 0.043(5) 0.046(5) 0.020(4) 0.018(3) 0.016(3) 0.014(4)
C30 0.045(4) 0.063(5) 0.029(4) 0.027(4) 0.018(3) 0.011(4)
C4 0.064(6) 0.051(5) 0.055(6) 0.038(5) 0.028(5) 0.029(4)
C25 0.034(4) 0.043(5) 0.032(4) 0.019(4) 0.013(3) 0.019(4)
C15 0.046(4) 0.033(4) 0.030(4) 0.010(3) 0.014(3) 0.015(3)
C48 0.029(4) 0.051(5) 0.047(5) 0.028(4) 0.011(4) -0.001(4)
C20 0.021(3) 0.030(4) 0.029(4) 0.016(3) 0.020(3) 0.007(3)
C39 0.056(5) 0.045(5) 0.045(5) 0.026(4) 0.035(4) 0.030(4)
C8 0.048(4) 0.046(4) 0.031(4) 0.028(4) 0.017(3) 0.021(3)
C28 0.038(4) 0.046(4) 0.030(4) 0.014(3) 0.020(3) 0.006(3)
C26 0.042(4) 0.031(4) 0.028(4) 0.007(3) 0.017(3) 0.010(3)
C16 0.042(4) 0.016(3) 0.040(4) 0.008(3) 0.014(3) 0.012(3)
C2 0.041(4) 0.032(4) 0.017(3) 0.010(3) 0.000(3) -0.003(3)
C13 0.035(4) 0.038(4) 0.032(4) 0.017(3) 0.021(3) 0.002(3)
C45 0.036(5) 0.038(5) 0.068(6) 0.020(4) 0.015(4) -0.004(4)
C3 0.047(4) 0.033(4) 0.042(4) 0.026(3) 0.027(3) 0.023(3)
C38 0.049(5) 0.066(5) 0.023(4) 0.012(4) 0.015(3) 0.024(4)
C34 0.046(5) 0.061(6) 0.037(5) 0.034(4) 0.014(4) 0.021(4)
C50 0.040(5) 0.063(6) 0.060(5) 0.045(5) 0.013(4) 0.006(4)
C12 0.063(5) 0.061(5) 0.030(4) 0.038(4) 0.022(4) 0.033(4)
C27 0.027(4) 0.038(4) 0.034(4) 0.021(3) 0.017(3) 0.004(3)
C21 0.041(4) 0.025(4) 0.030(4) 0.013(3) 0.003(3) 0.006(3)
C33 0.061(6) 0.090(7) 0.072(7) 0.054(6) 0.017(5) 0.029(5)
C24 0.065(6) 0.046(5) 0.043(5) 0.031(4) 0.031(4) 0.018(4)
C37 0.028(4) 0.042(4) 0.039(4) 0.024(4) 0.019(3) 0.017(3)
C11 0.032(4) 0.119(8) 0.069(6) 0.072(6) 0.015(4) 0.016(5)
C29 0.051(5) 0.061(5) 0.034(4) 0.029(4) 0.021(4) 0.028(4)
C5 0.042(5) 0.056(5) 0.040(5) 0.035(4) 0.024(4) 0.021(4)
C18 0.056(5) 0.029(4) 0.034(4) 0.020(3) 0.025(4) 0.017(4)
C47 0.057(6) 0.050(5) 0.079(7) 0.032(5) 0.030(5) 0.032(4)
C19 0.054(5) 0.021(4) 0.040(4) 0.016(3) 0.024(4) 0.012(3)
C36 0.063(5) 0.035(4) 0.028(4) 0.003(3) 0.017(4) 0.017(4)
C7 0.040(4) 0.037(4) 0.043(5) 0.027(4) 0.013(4) 0.011(3)
C52 0.036(4) 0.065(6) 0.037(5) 0.029(4) -0.002(4) 0.012(4)
C40 0.043(5) 0.029(4) 0.035(4) 0.013(3) 0.007(4) -0.005(4)
C51 0.064(6) 0.039(5) 0.054(5) 0.017(4) 0.014(4) -0.022(4)
C6 0.060(5) 0.041(4) 0.032(4) 0.014(4) 0.020(4) 0.025(4)
C42 0.029(4) 0.069(6) 0.044(5) 0.026(5) 0.003(4) -0.001(4)
C44 0.055(5) 0.056(5) 0.049(5) 0.020(4) 0.018(4) 0.014(4)
C35 0.058(5) 0.064(6) 0.022(4) 0.018(4) 0.020(4) 0.012(4)
C53 0.035(4) 0.044(4) 0.049(5) 0.035(4) 0.008(3) 0.004(3)
C32 0.051(6) 0.102(7) 0.085(7) 0.062(6) 0.003(5) -0.021(5)
C41 0.045(5) 0.083(7) 0.043(5) 0.036(5) 0.005(4) 0.019(5)
C1 0.027(4) 0.044(4) 0.021(4) 0.021(3) 0.005(3) 0.005(3)
C31 0.059(6) 0.089(7) 0.069(6) 0.065(6) 0.008(5) 0.012(5)
C10 0.035(5) 0.153(10) 0.111(8) 0.105(8) 0.020(5) 0.025(5)
C46 0.031(4) 0.063(6) 0.077(6) 0.028(5) 0.031(4) 0.010(4)
C49 0.063(6) 0.042(5) 0.055(5) 0.023(4) 0.020(4) 0.020(4)
C9 0.052(5) 0.073(6) 0.070(6) 0.048(5) 0.021(4) -0.005(5)

loop_
_atom_type_symbol
_atom_type_description
_atom_type_scat_dispersion_real
_atom_type_scat_dispersion_imag
_atom_type_scat_source
C C 0.0033 0.0016 'International Tables Vol C Tables 4.2.6.8 and 6.1.1.4'
H H 0.0000 0.0000 'International Tables Vol C Tables 4.2.6.8 and 6.1.1.4'
N N 0.0061 0.0033 'International Tables Vol C Tables 4.2.6.8 and 6.1.1.4'
O O 0.0106 0.0060 'International Tables Vol C Tables 4.2.6.8 and 6.1.1.4'
Cd Cd -0.8075 1.2024 'International Tables Vol C Tables 4.2.6.8 and 6.1.1.4'

loop_
_geom_angle_atom_site_label_1
_geom_angle_atom_site_label_2
_geom_angle_atom_site_label_3
_geom_angle
_geom_angle_site_symmetry_1
_geom_angle_site_symmetry_3
N1 Cd2 O2W 174.87(17) . .
N1 Cd2 O11 100.63(19) . .
O2W Cd2 O11 83.46(16) . .
N1 Cd2 O10 89.76(19) . 1_446
O2W Cd2 O10 86.68(17) . 1_446
O11 Cd2 O10 96.46(17) . 1_446
N1 Cd2 O11 86.94(18) . 2_665
O2W Cd2 O11 97.35(16) . 2_665
O11 Cd2 O11 71.61(18) . 2_665
O10 Cd2 O11 166.76(19) 1_446 2_665
N1 Cd2 O9 88.26(18) . 1_446
O2W Cd2 O9 86.65(15) . 1_446
O11 Cd2 O9 149.07(15) . 1_446
O10 Cd2 O9 53.66(18) 1_446 1_446
O11 Cd2 O9 138.92(17) 2_665 1_446
N1 Cd2 O12 94.81(19) . 2_665
O2W Cd2 O12 85.60(17) . 2_665
O11 Cd2 O12 121.29(15) . 2_665
O10 Cd2 O12 140.17(18) 1_446 2_665
O11 Cd2 O12 52.99(15) 2_665 2_665
O9 Cd2 O12 86.89(16) 1_446 2_665
N4 Cd1 O1W 175.14(18) . .
N4 Cd1 O1 91.49(19) . .
O1W Cd1 O1 85.51(17) . .
N4 Cd1 O5 101.0(2) . .
O1W Cd1 O5 83.09(17) . .
O1 Cd1 O5 96.14(18) . .
N4 Cd1 O5 85.36(18) . 2_875
O1W Cd1 O5 98.44(17) . 2_875
O1 Cd1 O5 166.40(19) . 2_875
O5 Cd1 O5 71.58(19) . 2_875
N4 Cd1 O6 94.3(2) . 2_875
O1W Cd1 O6 85.70(16) . 2_875
O1 Cd1 O6 140.90(17) . 2_875
O5 Cd1 O6 120.43(15) . 2_875
O5 Cd1 O6 52.66(15) 2_875 2_875
N4 Cd1 O2 88.84(18) . .
O1W Cd1 O2 86.30(16) . .
O1 Cd1 O2 54.18(18) . .
O5 Cd1 O2 149.25(16) . .
O5 Cd1 O2 138.76(17) 2_875 .
O6 Cd1 O2 87.27(15) 2_875 .
N4 Cd1 C1 90.98(19) . .
O1W Cd1 C1 84.61(17) . .
O1 Cd1 C1 26.9(2) . .
O5 Cd1 C1 122.55(19) . .
O5 Cd1 C1 165.9(2) 2_875 .
O6 Cd1 C1 114.22(19) 2_875 .
O2 Cd1 C1 27.28(19) . .
C40 O9 Cd2 88.7(5) . 1_664
C1 O2 Cd1 86.9(4) . .
C20 O12 Cd2 89.7(4) . 2_665
C20 O11 Cd2 152.4(4) . .
C20 O11 Cd2 94.3(4) . 2_665
Cd2 O11 Cd2 108.39(18) . 2_665
C21 O5 Cd1 150.1(4) . .
C21 O5 Cd1 96.6(4) . 2_875
Cd1 O5 Cd1 108.42(19) . 2_875
C21 O6 Cd1 91.6(4) . 2_875
C25 O7 C28 119.3(6) . .
C12 O4 C14 119.8(6) . .
C40 O10 Cd2 95.8(5) . 1_664
C30 O8 C34 118.4(6) . .
C8 O3 C5 117.7(6) . .
C1 O1 Cd1 95.4(4) . .
C54 N3 C52 106.4(6) . .
C54 N3 C51 124.4(6) . .
C52 N3 C51 129.0(6) . .
C18 C17 C16 119.6(6) . .
C18 C17 C20 118.7(6) . 1_664
C16 C17 C20 121.6(6) . 1_664
C22 C23 C24 121.4(7) . .
C22 C23 H23 119.3 . .
C24 C23 H23 119.3 . .
C43 N2 C42 106.9(6) . .
C43 N2 C44 128.4(6) . .
C42 N2 C44 124.5(6) . .
N1 C43 N2 110.3(6) . .
N1 C43 H43 124.8 . .
N2 C43 H43 124.8 . .
C43 N1 C41 107.3(6) . .
C43 N1 Cd2 125.5(4) . .
C41 N1 Cd2 126.2(5) . .
C54 N4 C53 103.1(6) . .
C54 N4 Cd1 130.3(5) . .
C53 N4 Cd1 124.5(4) . .
N3 C54 N4 113.4(6) . .
N3 C54 H54 123.3 . .
N4 C54 H54 123.3 . .
C23 C22 C27 118.6(6) . .
C23 C22 C21 121.9(6) . .
C27 C22 C21 119.4(6) . .
C15 C14 C19 120.9(6) . .
C15 C14 O4 114.7(7) . .
C19 C14 O4 124.3(6) . .
C29 C30 O8 118.5(7) . .
C29 C30 C31 120.2(8) . .
O8 C30 C31 121.2(7) . .
C5 C4 C3 120.6(8) . .
C5 C4 H4 119.7 . .
C3 C4 H4 119.7 . .
C24 C25 O7 124.2(6) . .
C24 C25 C26 120.2(6) . .
O7 C25 C26 115.5(7) . .
C16 C15 C14 119.8(7) . .
C16 C15 H15 120.1 . .
C14 C15 H15 120.1 . .
C47 C48 C49 119.3(7) . .
C47 C48 C51 119.7(8) . .
C49 C48 C51 120.9(8) . .
O12 C20 O11 122.4(6) . .
O12 C20 C17 118.3(6) . 1_446
O11 C20 C17 119.2(5) . 1_446
C34 C39 C38 117.2(7) . .
C34 C39 H39 121.4 . .
C38 C39 H39 121.4 . .
C9 C8 O3 125.5(7) . .
C9 C8 C13 120.3(7) . .
O3 C8 C13 114.2(6) . .
C33 C28 C29 119.6(7) . .
C33 C28 O7 117.6(7) . .
C29 C28 O7 122.6(6) . .
C25 C26 C27 119.7(7) . .
C25 C26 H26 120.2 . .
C27 C26 H26 120.2 . .
C15 C16 C17 120.3(6) . .
C15 C16 H16 119.8 . .
C17 C16 H16 119.8 . .
C7 C2 C3 119.5(6) . .
C7 C2 C1 120.0(7) . .
C3 C2 C1 120.5(6) . .
C12 C13 C8 116.8(6) . .
C12 C13 H13 121.6 . .
C8 C13 H13 121.6 . .
C50 C45 C46 117.4(8) . .
C50 C45 C44 121.9(8) . .
C46 C45 C44 120.6(8) . .
C4 C3 C2 118.9(7) . .
C4 C3 H3 120.6 . .
C2 C3 H3 120.6 . .
C39 C38 C37 122.8(7) . .
C39 C38 H38 118.6 . .
C37 C38 H38 118.6 . .
C35 C34 C39 121.9(6) . .
C35 C34 O8 117.1(7) . .
C39 C34 O8 120.9(8) . .
C49 C50 C45 121.5(8) . .
C49 C50 H50 119.2 . .
C45 C50 H50 119.2 . .
C11 C12 C13 122.7(7) . .
C11 C12 O4 118.5(7) . .
C13 C12 O4 118.5(7) . .
C22 C27 C26 120.6(6) . .
C22 C27 H27 119.7 . .
C26 C27 H27 119.7 . .
O6 C21 O5 118.2(6) . .
O6 C21 C22 122.0(7) . .
O5 C21 C22 119.8(6) . .
C28 C33 C32 119.0(8) . .
C28 C33 H33 120.5 . .
C32 C33 H33 120.5 . .
C25 C24 C23 119.5(7) . .
C25 C24 H24 120.2 . .
C23 C24 H24 120.2 . .
C38 C37 C36 118.4(6) . .
C38 C37 C40 120.0(7) . .
C36 C37 C40 121.2(7) . .
C12 C11 C10 118.3(8) . .
C12 C11 H11 120.9 . .
C10 C11 H11 120.9 . .
C30 C29 C28 121.3(7) . .
C30 C29 H29 119.4 . .
C28 C29 H29 119.3 . .
C4 C5 C6 121.5(6) . .
C4 C5 O3 120.6(7) . .
C6 C5 O3 117.8(7) . .
C19 C18 C17 119.7(7) . .
C19 C18 H18 120.1 . .
C17 C18 H18 120.1 . .
C46 C47 C48 119.6(8) . .
C46 C47 H47 120.2 . .
C48 C47 H47 120.2 . .
C18 C19 C14 119.5(6) . .
C18 C19 H19 120.3 . .
C14 C19 H19 120.3 . .
C35 C36 C37 119.0(7) . .
C35 C36 H36 120.5 . .
C37 C36 H36 120.5 . .
C2 C7 C6 122.2(7) . .
C2 C7 H7 118.9 . .
C6 C7 H7 118.9 . .
C53 C52 N3 105.4(6) . .
C53 C52 H52 127.3 . .
N3 C52 H52 127.3 . .
O9 C40 O10 121.4(7) . .
O9 C40 C37 120.6(7) . .
O10 C40 C37 117.9(7) . .
N3 C51 C48 114.0(6) . .
N3 C51 H51A 108.7 . .
C48 C51 H51A 108.7 . .
N3 C51 H51B 108.7 . .
C48 C51 H51B 108.7 . .
H51A C51 H51B 107.6 . .
C5 C6 C7 117.3(7) . .
C5 C6 H6 121.3 . .
C7 C6 H6 121.3 . .
C41 C42 N2 107.8(7) . .
C41 C42 H42 126.1 . .
N2 C42 H42 126.1 . .
N2 C44 C45 111.6(6) . .
N2 C44 H44A 109.3 . .
C45 C44 H44A 109.3 . .
N2 C44 H44B 109.3 . .
C45 C44 H44B 109.3 . .
H44A C44 H44B 108.0 . .
C34 C35 C36 120.5(7) . .
C34 C35 H35 119.7 . .
C36 C35 H35 119.7 . .
C52 C53 N4 111.7(6) . .
C52 C53 H53 124.2 . .
N4 C53 H53 124.2 . .
C31 C32 C33 120.9(8) . .
C31 C32 H32 119.5 . .
C33 C32 H32 119.5 . .
C42 C41 N1 107.6(7) . .
C42 C41 H41 126.2 . .
N1 C41 H41 126.2 . .
O1 C1 O2 123.4(6) . .
O1 C1 C2 118.6(7) . .
O2 C1 C2 117.9(7) . .
O1 C1 Cd1 57.7(3) . .
O2 C1 Cd1 65.8(3) . .
C2 C1 Cd1 172.6(5) . .
C32 C31 C30 118.8(7) . .
C32 C31 H31 120.6 . .
C30 C31 H31 120.6 . .
C11 C10 C9 122.6(8) . .
C11 C10 H10 118.7 . .
C9 C10 H10 118.7 . .
C47 C46 C45 122.0(8) . .
C47 C46 H46 119.0 . .
C45 C46 H46 119.0 . .
C50 C49 C48 120.2(8) . .
C50 C49 H49 119.9 . .
C48 C49 H49 119.9 . .
C10 C9 C8 119.3(7) . .
C10 C9 H9 120.4 . .
C8 C9 H9 120.4 . .

loop_
_geom_bond_atom_site_label_1
_geom_bond_atom_site_label_2
_geom_bond_distance
_geom_bond_site_symmetry_2
Cd2 N1 2.257(5) .
Cd2 O2W 2.292(4) .
Cd2 O11 2.330(5) .
Cd2 O10 2.357(5) 1_446
Cd2 O11 2.407(4) 2_665
Cd2 O9 2.506(5) 1_446
Cd2 O12 2.516(5) 2_665
Cd1 N4 2.266(5) .
Cd1 O1W 2.295(4) .
Cd1 O1 2.340(5) .
Cd1 O5 2.353(5) .
Cd1 O5 2.387(4) 2_875
Cd1 O6 2.502(5) 2_875
Cd1 O2 2.518(5) .
Cd1 C1 2.756(6) .
O9 C40 1.264(9) .
O9 Cd2 2.506(5) 1_664
O2 C1 1.265(8) .
O12 C20 1.246(7) .
O12 Cd2 2.516(5) 2_665
O11 C20 1.263(7) .
O11 Cd2 2.407(4) 2_665
O5 C21 1.273(8) .
O5 Cd1 2.387(4) 2_875
O6 C21 1.257(7) .
O6 Cd1 2.502(5) 2_875
O7 C25 1.367(8) .
O7 C28 1.390(8) .
O4 C12 1.390(8) .
O4 C14 1.403(8) .
O10 C40 1.257(9) .
O10 Cd2 2.357(5) 1_664
O8 C30 1.355(9) .
O8 C34 1.397(8) .
O3 C8 1.390(8) .
O3 C5 1.402(7) .
O1 C1 1.254(9) .
N3 C54 1.298(8) .
N3 C52 1.380(8) .
N3 C51 1.467(8) .
C17 C18 1.401(8) .
C17 C16 1.393(9) .
C17 C20 1.512(8) 1_664
C23 C22 1.365(8) .
C23 C24 1.398(9) .
C23 H23 0.9300 .
N2 C43 1.344(7) .
N2 C42 1.372(8) .
N2 C44 1.463(8) .
C43 N1 1.319(8) .
C43 H43 0.9300 .
N1 C41 1.381(8) .
N4 C54 1.341(8) .
N4 C53 1.346(8) .
C54 H54 0.9300 .
C22 C27 1.387(9) .
C22 C21 1.465(9) .
C14 C15 1.381(9) .
C14 C19 1.389(9) .
C30 C29 1.352(9) .
C30 C31 1.383(10) .
C4 C5 1.365(11) .
C4 C3 1.382(9) .
C4 H4 0.9300 .
C25 C24 1.367(10) .
C25 C26 1.379(9) .
C15 C16 1.353(9) .
C15 H15 0.9300 .
C48 C47 1.384(11) .
C48 C49 1.394(10) .
C48 C51 1.479(10) .
C20 C17 1.512(8) 1_446
C39 C34 1.380(10) .
C39 C38 1.380(9) .
C39 H39 0.9300 .
C8 C9 1.367(10) .
C8 C13 1.416(8) .
C28 C33 1.380(10) .
C28 C29 1.386(10) .
C26 C27 1.397(8) .
C26 H26 0.9300 .
C16 H16 0.9300 .
C2 C7 1.362(10) .
C2 C3 1.402(9) .
C2 C1 1.518(8) .
C13 C12 1.386(9) .
C13 H13 0.9300 .
C45 C50 1.393(11) .
C45 C46 1.387(10) .
C45 C44 1.510(11) .
C3 H3 0.9300 .
C38 C37 1.376(10) .
C38 H38 0.9300 .
C34 C35 1.346(11) .
C50 C49 1.368(10) .
C50 H50 0.9300 .
C12 C11 1.343(10) .
C27 H27 0.9300 .
C33 C32 1.380(11) .
C33 H33 0.9300 .
C24 H24 0.9300 .
C37 C36 1.389(9) .
C37 C40 1.486(9) .
C11 C10 1.368(11) .
C11 H11 0.9300 .
C29 H29 0.9300 .
C5 C6 1.387(10) .
C18 C19 1.366(9) .
C18 H18 0.9300 .
C47 C46 1.380(11) .
C47 H47 0.9300 .
C19 H19 0.9300 .
C36 C35 1.397(9) .
C36 H36 0.9300 .
C7 C6 1.389(9) .
C7 H7 0.9300 .
C52 C53 1.339(9) .
C52 H52 0.9300 .
C51 H51A 0.9700 .
C51 H51B 0.9700 .
C6 H6 0.9300 .
C42 C41 1.349(10) .
C42 H42 0.9300 .
C44 H44A 0.9700 .
C44 H44B 0.9700 .
C35 H35 0.9300 .
C53 H53 0.9300 .
C32 C31 1.395(12) .
C32 H32 0.9300 .
C41 H41 0.9300 .
C31 H31 0.9300 .
C10 C9 1.347(11) .
C10 H10 0.9300 .
C46 H46 0.9300 .
C49 H49 0.9300 .
C9 H9 0.9300 .

loop_
_geom_torsion_atom_site_label_1
_geom_torsion_atom_site_label_2
_geom_torsion_atom_site_label_3
_geom_torsion_atom_site_label_4
_geom_torsion
_geom_torsion_site_symmetry_1
_geom_torsion_site_symmetry_4
N4 Cd1 O2 C1 -94.4(4) . .
O1W Cd1 O2 C1 85.4(4) . .
O1 Cd1 O2 C1 -1.7(4) . .
O5 Cd1 O2 C1 15.5(6) . .
O5 Cd1 O2 C1 -176.0(4) 2_875 .
O6 Cd1 O2 C1 171.3(4) 2_875 .
N1 Cd2 O11 C20 -60.4(9) . .
O2W Cd2 O11 C20 116.4(9) . .
O10 Cd2 O11 C20 30.5(9) 1_446 .
O11 Cd2 O11 C20 -143.6(10) 2_665 .
O9 Cd2 O11 C20 44.2(10) 1_446 .
O12 Cd2 O11 C20 -162.8(8) 2_665 .
N1 Cd2 O11 Cd2 83.1(2) . 2_665
O2W Cd2 O11 Cd2 -100.0(2) . 2_665
O10 Cd2 O11 Cd2 174.1(2) 1_446 2_665
O11 Cd2 O11 Cd2 0.0 2_665 2_665
O9 Cd2 O11 Cd2 -172.2(2) 1_446 2_665
O12 Cd2 O11 Cd2 -19.2(3) 2_665 2_665
N4 Cd1 O5 C21 64.0(9) . .
O1W Cd1 O5 C21 -113.4(9) . .
O1 Cd1 O5 C21 -28.7(9) . .
O5 Cd1 O5 C21 145.3(10) 2_875 .
O6 Cd1 O5 C21 165.7(9) 2_875 .
O2 Cd1 O5 C21 -42.7(11) . .
C1 Cd1 O5 C21 -34.3(10) . .
N4 Cd1 O5 Cd1 -81.3(2) . 2_875
O1W Cd1 O5 Cd1 101.3(2) . 2_875
O1 Cd1 O5 Cd1 -174.0(2) . 2_875
O5 Cd1 O5 Cd1 0.0 2_875 2_875
O6 Cd1 O5 Cd1 20.4(3) 2_875 2_875
O2 Cd1 O5 Cd1 172.0(2) . 2_875
C1 Cd1 O5 Cd1 -179.62(19) . 2_875
N4 Cd1 O1 C1 89.2(4) . .
O1W Cd1 O1 C1 -86.9(4) . .
O5 Cd1 O1 C1 -169.5(4) . .
O5 Cd1 O1 C1 165.5(7) 2_875 .
O6 Cd1 O1 C1 -9.4(6) 2_875 .
O2 Cd1 O1 C1 1.7(4) . .
C42 N2 C43 N1 1.4(9) . .
C44 N2 C43 N1 -173.4(7) . .
N2 C43 N1 C41 -2.1(9) . .
N2 C43 N1 Cd2 167.0(5) . .
O2W Cd2 N1 C43 166(2) . .
O11 Cd2 N1 C43 -51.4(6) . .
O10 Cd2 N1 C43 -147.9(6) 1_446 .
O11 Cd2 N1 C43 19.2(6) 2_665 .
O9 Cd2 N1 C43 158.4(6) 1_446 .
O12 Cd2 N1 C43 71.7(6) 2_665 .
O2W Cd2 N1 C41 -27(3) . .
O11 Cd2 N1 C41 115.6(7) . .
O10 Cd2 N1 C41 19.1(7) 1_446 .
O11 Cd2 N1 C41 -173.7(7) 2_665 .
O9 Cd2 N1 C41 -34.6(7) 1_446 .
O12 Cd2 N1 C41 -121.3(7) 2_665 .
O1W Cd1 N4 C54 -165(2) . .
O1 Cd1 N4 C54 143.4(7) . .
O5 Cd1 N4 C54 46.9(7) . .
O5 Cd1 N4 C54 -23.3(7) 2_875 .
O6 Cd1 N4 C54 -75.3(7) 2_875 .
O2 Cd1 N4 C54 -162.5(7) . .
C1 Cd1 N4 C54 170.3(7) . .
O1W Cd1 N4 C53 35(3) . .
O1 Cd1 N4 C53 -17.1(7) . .
O5 Cd1 N4 C53 -113.7(7) . .
O5 Cd1 N4 C53 176.1(7) 2_875 .
O6 Cd1 N4 C53 124.2(7) 2_875 .
O2 Cd1 N4 C53 37.0(7) . .
C1 Cd1 N4 C53 9.8(7) . .
C52 N3 C54 N4 2.1(10) . .
C51 N3 C54 N4 177.0(7) . .
C53 N4 C54 N3 -2.2(9) . .
Cd1 N4 C54 N3 -165.8(5) . .
C24 C23 C22 C27 -1.1(11) . .
C24 C23 C22 C21 176.5(7) . .
C12 O4 C14 C15 -171.4(6) . .
C12 O4 C14 C19 11.9(11) . .
C34 O8 C30 C29 -152.4(8) . .
C34 O8 C30 C31 31.5(12) . .
C28 O7 C25 C24 -11.6(11) . .
C28 O7 C25 C26 171.4(6) . .
C19 C14 C15 C16 4.3(11) . .
O4 C14 C15 C16 -172.5(6) . .
Cd2 O12 C20 O11 8.4(7) 2_665 .
Cd2 O12 C20 C17 -167.6(5) 2_665 1_446
Cd2 O11 C20 O12 136.8(7) . .
Cd2 O11 C20 O12 -8.8(7) 2_665 .
Cd2 O11 C20 C17 -47.2(12) . 1_446
Cd2 O11 C20 C17 167.2(5) 2_665 1_446
C5 O3 C8 C9 -30.3(12) . .
C5 O3 C8 C13 151.5(7) . .
C25 O7 C28 C33 117.5(8) . .
C25 O7 C28 C29 -66.7(9) . .
C24 C25 C26 C27 0.6(11) . .
O7 C25 C26 C27 177.8(6) . .
C14 C15 C16 C17 -5.0(11) . .
C18 C17 C16 C15 2.6(11) . .
C20 C17 C16 C15 -177.8(6) 1_664 .
C9 C8 C13 C12 -0.5(11) . .
O3 C8 C13 C12 177.9(6) . .
C5 C4 C3 C2 2.0(12) . .
C7 C2 C3 C4 -1.2(11) . .
C1 C2 C3 C4 177.6(6) . .
C34 C39 C38 C37 -1.2(12) . .
C38 C39 C34 C35 0.7(12) . .
C38 C39 C34 O8 177.2(7) . .
C30 O8 C34 C35 -127.0(8) . .
C30 O8 C34 C39 56.4(11) . .
C46 C45 C50 C49 1.8(10) . .
C44 C45 C50 C49 179.3(7) . .
C8 C13 C12 C11 1.9(12) . .
C8 C13 C12 O4 176.0(6) . .
C14 O4 C12 C11 -118.6(9) . .
C14 O4 C12 C13 67.0(9) . .
C23 C22 C27 C26 0.3(10) . .
C21 C22 C27 C26 -177.3(6) . .
C25 C26 C27 C22 -0.1(11) . .
Cd1 O6 C21 O5 -9.7(6) 2_875 .
Cd1 O6 C21 C22 168.9(6) 2_875 .
Cd1 O5 C21 O6 -136.8(7) . .
Cd1 O5 C21 O6 10.2(7) 2_875 .
Cd1 O5 C21 C22 44.6(13) . .
Cd1 O5 C21 C22 -168.4(5) 2_875 .
C23 C22 C21 O6 -155.6(7) . .
C27 C22 C21 O6 21.9(10) . .
C23 C22 C21 O5 22.9(11) . .
C27 C22 C21 O5 -159.5(6) . .
C29 C28 C33 C32 2.3(13) . .
O7 C28 C33 C32 178.2(8) . .
O7 C25 C24 C23 -178.3(7) . .
C26 C25 C24 C23 -1.4(12) . .
C22 C23 C24 C25 1.7(12) . .
C39 C38 C37 C36 -1.4(11) . .
C39 C38 C37 C40 -174.8(7) . .
C13 C12 C11 C10 -0.8(14) . .
O4 C12 C11 C10 -174.9(8) . .
O8 C30 C29 C28 -179.1(7) . .
C31 C30 C29 C28 -3.0(13) . .
C33 C28 C29 C30 1.3(12) . .
O7 C28 C29 C30 -174.4(7) . .
C3 C4 C5 C6 -2.5(13) . .
C3 C4 C5 O3 -178.0(7) . .
C8 O3 C5 C4 -57.3(10) . .
C8 O3 C5 C6 127.1(8) . .
C16 C17 C18 C19 0.7(10) . .
C20 C17 C18 C19 -179.0(6) 1_664 .
C49 C48 C47 C46 0.8(11) . .
C51 C48 C47 C46 178.8(7) . .
C17 C18 C19 C14 -1.4(11) . .
C15 C14 C19 C18 -1.0(12) . .
O4 C14 C19 C18 175.4(6) . .
C38 C37 C36 C35 4.5(11) . .
C40 C37 C36 C35 177.8(7) . .
C3 C2 C7 C6 0.7(11) . .
C1 C2 C7 C6 -178.0(6) . .
C54 N3 C52 C53 -1.0(9) . .
C51 N3 C52 C53 -175.7(8) . .
Cd2 O9 C40 O10 -6.6(7) 1_664 .
Cd2 O9 C40 C37 176.2(6) 1_664 .
Cd2 O10 C40 O9 7.1(8) 1_664 .
Cd2 O10 C40 C37 -175.7(5) 1_664 .
C38 C37 C40 O9 -18.8(10) . .
C36 C37 C40 O9 168.0(7) . .
C38 C37 C40 O10 164.0(7) . .
C36 C37 C40 O10 -9.2(10) . .
C54 N3 C51 C48 37.1(12) . .
C52 N3 C51 C48 -149.2(8) . .
C47 C48 C51 N3 62.5(10) . .
C49 C48 C51 N3 -119.5(8) . .
C4 C5 C6 C7 2.0(12) . .
O3 C5 C6 C7 177.6(6) . .
C2 C7 C6 C5 -1.1(11) . .
C43 N2 C42 C41 -0.2(9) . .
C44 N2 C42 C41 174.9(7) . .
C43 N2 C44 C45 -38.9(11) . .
C42 N2 C44 C45 147.2(8) . .
C50 C45 C44 N2 -59.8(10) . .
C46 C45 C44 N2 117.6(7) . .
C39 C34 C35 C36 2.5(13) . .
O8 C34 C35 C36 -174.2(7) . .
C37 C36 C35 C34 -5.1(12) . .
N3 C52 C53 N4 -0.3(10) . .
C54 N4 C53 C52 1.4(10) . .
Cd1 N4 C53 C52 166.3(6) . .
C28 C33 C32 C31 -4.3(15) . .
N2 C42 C41 N1 -1.1(10) . .
C43 N1 C41 C42 1.9(10) . .
Cd2 N1 C41 C42 -167.0(6) . .
Cd1 O1 C1 O2 -3.4(8) . .
Cd1 O1 C1 C2 172.6(5) . .
Cd1 O2 C1 O1 3.1(7) . .
Cd1 O2 C1 C2 -172.8(5) . .
C7 C2 C1 O1 16.1(10) . .
C3 C2 C1 O1 -162.6(7) . .
C7 C2 C1 O2 -167.8(7) . .
C3 C2 C1 O2 13.5(10) . .
C7 C2 C1 Cd1 74(4) . .
C3 C2 C1 Cd1 -105(4) . .
N4 Cd1 C1 O1 -91.3(4) . .
O1W Cd1 C1 O1 90.7(4) . .
O5 Cd1 C1 O1 12.4(5) . .
O5 Cd1 C1 O1 -166.1(6) 2_875 .
O6 Cd1 C1 O1 173.5(4) 2_875 .
O2 Cd1 C1 O1 -176.9(7) . .
N4 Cd1 C1 O2 85.6(4) . .
O1W Cd1 C1 O2 -92.4(4) . .
O1 Cd1 C1 O2 176.9(7) . .
O5 Cd1 C1 O2 -170.6(4) . .
O5 Cd1 C1 O2 10.8(10) 2_875 .
O6 Cd1 C1 O2 -9.6(4) 2_875 .
N4 Cd1 C1 C2 -153(4) . .
O1W Cd1 C1 C2 29(4) . .
O1 Cd1 C1 C2 -62(4) . .
O5 Cd1 C1 C2 -49(4) . .
O5 Cd1 C1 C2 132(4) 2_875 .
O6 Cd1 C1 C2 112(4) 2_875 .
O2 Cd1 C1 C2 121(4) . .
C33 C32 C31 C30 2.7(16) . .
C29 C30 C31 C32 0.9(14) . .
O8 C30 C31 C32 177.0(9) . .
C12 C11 C10 C9 -2.0(17) . .
C48 C47 C46 C45 0.9(11) . .
C50 C45 C46 C47 -2.1(10) . .
C44 C45 C46 C47 -179.6(7) . .
C45 C50 C49 C48 -0.3(11) . .
C47 C48 C49 C50 -1.1(10) . .
C51 C48 C49 C50 -179.0(7) . .
C11 C10 C9 C8 3.3(17) . .
O3 C8 C9 C10 179.8(9) . .
C13 C8 C9 C10 -2.0(14) . .
